data_2101926
loop_
_publ_author_name
'Sasaki, S.'

_publ_section_title
;
 Radial Distribution of Electron Density in Magnetite, Fe~3~O~4~
;
_journal_issue 5
_journal_name_full 'Acta Crystallographica Section B'
_journal_page_first 762
_journal_page_last 766
_journal_paper_doi 10.1107/S0108768197007842
_journal_volume 53
_journal_year 1997
_chemical_formula_sum 'Fe3 O4'
_chemical_formula_weight 231.54
_symmetry_cell_setting cubic
_symmetry_space_group_name_Hall '-F 4vw 2vw 3'
_symmetry_space_group_name_H-M 'F d -3 m {origin @ -3 m}'
_cell_angle_alpha 90.0
_cell_angle_beta 90.0
_cell_angle_gamma 90.0
_cell_formula_units_Z 8
_cell_length_a 8.375(2)
_cell_length_b 8.375(2)
_cell_length_c 8.375(2)
_cell_volume 587.4(2)
_diffrn_radiation_type Mo
_diffrn_radiation_wavelength 0.71073
_exptl_absorpt_coefficient_mu 14.88
_exptl_crystal_density_diffrn 5.23
_exptl_crystal_F_000 880
_cod_data_source_file oh0053.cif
_cod_data_source_block oh0053a
_cod_original_cell_volume 587.4(4)
_cod_database_code 2101926

loop_
_atom_site_label
_atom_site_fract_x
_atom_site_fract_y
_atom_site_fract_z
FeA .125 .125 .125
FeB .5 .5 .5
O .2555(2) .2555(2) .2555(2)

loop_
_cod_related_entry_id
_cod_related_entry_database
_cod_related_entry_code
1 ChemSpider 4937312
2 MPOD 1000236
